data_4500805
loop_
_publ_author_name
'Banerjee, Debasis'
'Finkelstein, Jeffrey'
'Smirnov, A.'
'Forster, Paul M.'
'Borkowski, Lauren A.'
'Teat, Simon J.'
'Parise, John B.'

_publ_section_title
;
 Synthesis and Structural Characterization of Magnesium Based Coordination
 Networks in Different Solvents
;
_journal_issue 6
_journal_name_full 'Crystal Growth &amp; Design'
_journal_page_first 2572
_journal_paper_doi 10.1021/cg200327y
_journal_volume 11
_journal_year 2011
_chemical_formula_moiety 'C33 H37 Mg3 N7 O16'
_chemical_formula_sum 'C33 H37 Mg3 N7 O16'
_chemical_formula_weight 860.63
_chemical_name_systematic
; 
 ? 
;
_space_group_IT_number 14
_symmetry_cell_setting monoclinic
_symmetry_space_group_name_Hall '-P 2yn'
_symmetry_space_group_name_H-M 'P 1 21/n 1'
_atom_sites_solution_hydrogens geom
_atom_sites_solution_primary direct
_atom_sites_solution_secondary difmap
_audit_creation_method SHELXL-97
_cell_angle_alpha 90.00
_cell_angle_beta 98.8160(10)
_cell_angle_gamma 90.00
_cell_formula_units_Z 4
_cell_length_a 12.3475(5)
_cell_length_b 11.1929(5)
_cell_length_c 28.6734(12)
_cell_measurement_temperature 100(2)
_cell_volume 3916.0(3)
_computing_data_collection 'SMART APEX II'
_computing_structure_refinement 'SHELXL-97 (Sheldrick, 1997)'
_computing_structure_solution 'SHELXS-97 (Sheldrick, 1990)'
_diffrn_ambient_temperature 100(2)
_diffrn_measured_fraction_theta_full 0.999
_diffrn_measured_fraction_theta_max 0.999
_diffrn_measurement_device_type 'SMART APEX II'
_diffrn_radiation_monochromator graphite
_diffrn_radiation_source 'APS 15IDC'
_diffrn_radiation_type synchrotron
_diffrn_radiation_wavelength 0.41328
_diffrn_reflns_av_R_equivalents 0.0681
_diffrn_reflns_av_sigmaI/netI 0.0440
_diffrn_reflns_limit_h_max 16
_diffrn_reflns_limit_h_min -13
_diffrn_reflns_limit_k_max 14
_diffrn_reflns_limit_k_min -14
_diffrn_reflns_limit_l_max 36
_diffrn_reflns_limit_l_min -38
_diffrn_reflns_number 74698
_diffrn_reflns_theta_full 16.00
_diffrn_reflns_theta_max 16.00
_diffrn_reflns_theta_min 1.11
_exptl_absorpt_coefficient_mu 0.037
_exptl_absorpt_correction_T_max 0.7440
_exptl_absorpt_correction_T_min 0.6259
_exptl_absorpt_correction_type multi-scan
_exptl_absorpt_process_details 'SADABS, Sheldrick (2008)'
_exptl_crystal_colour colorless
_exptl_crystal_density_diffrn 1.460
_exptl_crystal_density_method 'not measured'
_exptl_crystal_description needle
_exptl_crystal_F_000 1792
_exptl_crystal_size_max 0.06
_exptl_crystal_size_mid 0.03
_exptl_crystal_size_min 0.01
_refine_diff_density_max 0.764
_refine_diff_density_min -0.429
_refine_diff_density_rms 0.083
_refine_ls_extinction_coef 0.0071(13)
_refine_ls_extinction_expression Fc^*^=kFc[1+0.001xFc^2^\l^3^/sin(2\q)]^-1/4^
_refine_ls_extinction_method SHELXL
_refine_ls_goodness_of_fit_ref 1.037
_refine_ls_hydrogen_treatment mixed
_refine_ls_matrix_type full
_refine_ls_number_parameters 674
_refine_ls_number_reflns 9731
_refine_ls_number_restraints 21
_refine_ls_restrained_S_all 1.038
_refine_ls_R_factor_all 0.0769
_refine_ls_R_factor_gt 0.0530
_refine_ls_shift/su_max 0.001
_refine_ls_shift/su_mean 0.000
_refine_ls_structure_factor_coef Fsqd
_refine_ls_weighting_details 'calc w=1/[\s^2^(Fo^2^)+(0.0716P)^2^+5.7314P] where P=(Fo^2^+2Fc^2^)/3'
_refine_ls_weighting_scheme calc
_refine_ls_wR_factor_gt 0.1382
_refine_ls_wR_factor_ref 0.1517
_reflns_number_gt 7222
_reflns_number_total 9731
_reflns_threshold_expression >2sigma(I)
_cod_data_source_file cg200327y_si_002.cif
_cod_data_source_block pdc
_cod_original_sg_symbol_H-M 'P 21/n'
_cod_database_code 4500805

loop_
_symmetry_equiv_pos_as_xyz
'x, y, z'
'-x+1/2, y+1/2, -z+1/2'
'-x, -y, -z'
'x-1/2, -y-1/2, z-1/2'

loop_
_atom_site_label
_atom_site_type_symbol
_atom_site_fract_x
_atom_site_fract_y
_atom_site_fract_z
_atom_site_U_iso_or_equiv
_atom_site_adp_type
_atom_site_occupancy
_atom_site_symmetry_multiplicity
_atom_site_calc_flag
_atom_site_refinement_flags
_atom_site_disorder_assembly
_atom_site_disorder_group
Mg1 Mg 0.66293(6) 0.82673(7) 0.14012(3) 0.01128(17) Uani 1 1 d . A .
Mg2 Mg 0.44659(6) 0.54225(6) 0.16609(3) 0.00983(16) Uani 1 1 d . . .
Mg3 Mg 0.27260(6) 1.28980(7) 0.14158(3) 0.01111(17) Uani 1 1 d . . .
O1 O 0.39265(14) 0.70799(14) 0.14558(6) 0.0135(3) Uani 1 1 d . . .
O2 O 0.49453(13) 0.85775(14) 0.12365(5) 0.0118(3) Uani 1 1 d . . .
O3 O 0.54812(14) 0.52361(14) 0.11683(6) 0.0148(3) Uani 1 1 d . . .
O4 O 0.65758(14) 0.67299(14) 0.10110(6) 0.0149(3) Uani 1 1 d . . .
O5 O 0.55203(14) 0.60559(14) 0.22266(6) 0.0159(3) Uani 1 1 d . . .
O6 O 0.64460(14) 0.76539(15) 0.20420(6) 0.0168(4) Uani 1 1 d . . .
O7 O 0.68317(13) 0.53789(14) -0.11406(5) 0.0121(3) Uani 1 1 d . . .
O8 O 0.73479(14) 0.68961(15) -0.06698(6) 0.0161(3) Uani 1 1 d . . .
O9 O 0.43202(13) 1.24105(14) 0.14255(6) 0.0139(3) Uani 1 1 d . . .
O10 O 0.51499(14) 1.38070(14) 0.19077(6) 0.0142(3) Uani 1 1 d . . .
O11 O 0.22804(14) 0.84307(14) 0.29175(6) 0.0154(3) Uani 1 1 d . . .
O12 O 0.16794(14) 1.03199(14) 0.28969(6) 0.0146(3) Uani 1 1 d . . .
O1M O 0.68234(14) 0.91415(15) 0.07831(6) 0.0161(3) Uani 1 1 d . A .
O2M O 0.83315(15) 0.79330(16) 0.15837(6) 0.0217(4) Uani 1 1 d . . .
O3M O 0.10480(15) 1.29908(18) 0.13045(7) 0.0252(4) Uani 1 1 d . . .
N1 N 0.69050(17) 1.00816(17) 0.17400(7) 0.0131(4) Uani 1 1 d . . .
N2 N 0.26259(16) 1.09787(16) 0.16220(7) 0.0134(4) Uani 1 1 d . . .
N3 N 0.61120(18) 0.33321(18) 0.00050(7) 0.0176(4) Uani 1 1 d . . .
N1M N 0.62942(18) 0.9186(2) -0.00106(8) 0.0223(5) Uani 1 1 d . A .
C2 C 0.7739(2) 1.0393(2) 0.20762(8) 0.0141(4) Uani 1 1 d . A .
H2 H 0.8320 0.9840 0.2159 0.017 Uiso 1 1 calc R . .
C3 C 0.7789(2) 1.1494(2) 0.23091(8) 0.0139(4) Uani 1 1 d . . .
C4 C 0.6944(2) 1.2303(2) 0.21847(8) 0.0142(4) Uani 1 1 d . A .
H4 H 0.6956 1.3059 0.2336 0.017 Uiso 1 1 calc R . .
C5 C 0.60778(19) 1.19959(19) 0.18358(8) 0.0126(4) Uani 1 1 d . . .
C6 C 0.6099(2) 1.0881(2) 0.16255(8) 0.0135(4) Uani 1 1 d . A .
H6 H 0.5508 1.0673 0.1387 0.016 Uiso 1 1 calc R . .
C7 C 0.63086(19) 0.6756(2) 0.22871(8) 0.0134(4) Uani 1 1 d . . .
C8 C 0.41756(18) 0.81564(19) 0.14263(7) 0.0103(4) Uani 1 1 d . B .
C9 C 0.60904(18) 0.5754(2) 0.09238(8) 0.0111(4) Uani 1 1 d . . .
C10 C 0.69740(19) 0.5854(2) -0.07310(8) 0.0134(4) Uani 1 1 d . . .
C11 C 0.66880(18) 0.5163(2) -0.03154(8) 0.0117(4) Uani 1 1 d . . .
C12 C 0.66321(18) 0.5750(2) 0.01072(8) 0.0124(4) Uani 1 1 d . . .
H12 H 0.6844 0.6564 0.0146 0.015 Uiso 1 1 calc R . .
C13 C 0.62641(18) 0.5135(2) 0.04725(8) 0.0111(4) Uani 1 1 d . . .
C14 C 0.6011(2) 0.3929(2) 0.04010(8) 0.0156(5) Uani 1 1 d . . .
H14 H 0.5751 0.3504 0.0648 0.019 Uiso 1 1 calc R . .
C15 C 0.64290(19) 0.3955(2) -0.03474(8) 0.0147(4) Uani 1 1 d . . .
H15 H 0.6480 0.3551 -0.0635 0.018 Uiso 1 1 calc R . .
C16 C 0.51125(19) 1.28154(19) 0.17110(8) 0.0118(4) Uani 1 1 d . A .
C17 C 0.21055(19) 0.94451(19) 0.27297(8) 0.0118(4) Uani 1 1 d . B .
C18 C 0.24769(18) 0.96232(19) 0.22575(8) 0.0117(4) Uani 1 1 d . . .
C19 C 0.32352(19) 1.01481(19) 0.14411(8) 0.0124(4) Uani 1 1 d . B .
H19 H 0.3524 1.0339 0.1162 0.015 Uiso 1 1 calc R . .
C20 C 0.34630(18) 0.90338(19) 0.16405(8) 0.0111(4) Uani 1 1 d . . .
C21 C 0.30681(19) 0.87577(19) 0.20555(8) 0.0118(4) Uani 1 1 d . B .
H21 H 0.3199 0.7995 0.2198 0.014 Uiso 1 1 calc R . .
C22 C 0.22571(19) 1.0707(2) 0.20243(8) 0.0126(4) Uani 1 1 d . B .
H22 H 0.1825 1.1280 0.2157 0.015 Uiso 1 1 calc R . .
C1M C 0.6186(2) 0.8865(2) 0.04247(9) 0.0175(5) Uani 1 1 d . . .
H1M H 0.548(2) 0.836(3) 0.0444(11) 0.021 Uiso 1 1 d . . .
C2M C 0.5492(2) 0.8836(2) -0.04080(9) 0.0213(5) Uani 1 1 d . . .
H2A H 0.464(3) 0.856(3) -0.0358(12) 0.032 Uiso 1 1 d . . .
H2B H 0.584(3) 0.824(3) -0.0594(12) 0.032 Uiso 1 1 d . . .
H2C H 0.527(3) 0.964(3) -0.0610(12) 0.032 Uiso 1 1 d . . .
C3M C 0.7221(3) 0.9891(5) -0.01061(13) 0.0521(11) Uani 1 1 d D . .
H3A H 0.693(4) 1.067(3) -0.0211(18) 0.078 Uiso 1 1 d D . .
H3B H 0.761(4) 0.955(5) -0.0381(18) 0.078 Uiso 1 1 d . . .
H3C H 0.784(4) 1.003(4) 0.0211(18) 0.078 Uiso 1 1 d . . .
C4M C 0.8583(6) 0.6903(7) 0.1734(2) 0.0170(14) Uani 0.565(18) 1 d PD A 1
H4M H 0.8027 0.6309 0.1696 0.020 Uiso 0.565(18) 1 calc PR A 1
N2M N 0.9570(7) 0.6590(9) 0.1942(3) 0.0265(17) Uani 0.565(18) 1 d PD A 1
C5M C 0.9783(6) 0.5394(6) 0.2141(2) 0.042(2) Uani 0.565(18) 1 d PD A 1
H5M1 H 1.0557 0.5327 0.2279 0.063 Uiso 0.565(18) 1 calc PR A 1
H5M2 H 0.9610 0.4796 0.1891 0.063 Uiso 0.565(18) 1 calc PR A 1
H5M3 H 0.9324 0.5257 0.2386 0.063 Uiso 0.565(18) 1 calc PR A 1
C6M C 1.0472(7) 0.7393(6) 0.2030(3) 0.033(2) Uani 0.565(18) 1 d PD A 1
H6M1 H 1.1121 0.6964 0.2184 0.050 Uiso 0.565(18) 1 calc PR A 1
H6M2 H 1.0295 0.8040 0.2236 0.050 Uiso 0.565(18) 1 calc PR A 1
H6M3 H 1.0620 0.7728 0.1731 0.050 Uiso 0.565(18) 1 calc PR A 1
C4M1 C 0.8765(14) 0.6979(16) 0.1567(11) 0.108(9) Uani 0.435(18) 1 d PD A 2
H4M1 H 0.8389 0.6423 0.1350 0.130 Uiso 0.435(18) 1 calc PR A 2
N2M1 N 0.9693(12) 0.6600(12) 0.1809(8) 0.069(6) Uani 0.435(18) 1 d PD A 2
C5M1 C 1.016(2) 0.5403(19) 0.177(2) 0.31(4) Uani 0.435(18) 1 d PD A 2
H5M4 H 1.0818 0.5316 0.2008 0.472 Uiso 0.435(18) 1 calc PR A 2
H5M5 H 1.0351 0.5295 0.1455 0.472 Uiso 0.435(18) 1 calc PR A 2
H5M6 H 0.9619 0.4799 0.1828 0.472 Uiso 0.435(18) 1 calc PR A 2
C6M1 C 1.0385(14) 0.749(2) 0.2064(9) 0.153(14) Uani 0.435(18) 1 d PD A 2
H6M4 H 1.1032 0.7102 0.2242 0.229 Uiso 0.435(18) 1 calc PR A 2
H6M5 H 0.9979 0.7907 0.2283 0.229 Uiso 0.435(18) 1 calc PR A 2
H6M6 H 1.0617 0.8063 0.1841 0.229 Uiso 0.435(18) 1 calc PR A 2
C7M C 0.0444(5) 1.3060(6) 0.0956(2) 0.0297(15) Uani 0.486(6) 1 d PD B 1
H7M H 0.0733 1.3348 0.0689 0.036 Uiso 0.486(6) 1 calc PR B 1
N3M N -0.0614(8) 1.2778(16) 0.0890(6) 0.045(3) Uani 0.486(6) 1 d PD B 1
C8M C -0.1276(6) 1.3015(9) 0.0443(3) 0.055(2) Uani 0.486(6) 1 d PD B 1
H8M1 H -0.2031 1.2759 0.0453 0.083 Uiso 0.486(6) 1 calc PR B 1
H8M2 H -0.0983 1.2575 0.0194 0.083 Uiso 0.486(6) 1 calc PR B 1
H8M3 H -0.1266 1.3873 0.0376 0.083 Uiso 0.486(6) 1 calc PR B 1
C9M C -0.1147(11) 1.2318(19) 0.1270(4) 0.137(9) Uani 0.486(6) 1 d PD B 1
H9M1 H -0.1921 1.2161 0.1151 0.206 Uiso 0.486(6) 1 calc PR B 1
H9M2 H -0.1092 1.2907 0.1525 0.206 Uiso 0.486(6) 1 calc PR B 1
H9M3 H -0.0789 1.1574 0.1390 0.206 Uiso 0.486(6) 1 calc PR B 1
C7M1 C 0.0316(5) 1.2315(6) 0.1127(2) 0.0386(17) Uani 0.514(6) 1 d PD B 2
H7M1 H 0.0542 1.1530 0.1061 0.046 Uiso 0.514(6) 1 calc PR B 2
N3M1 N -0.0740(8) 1.2534(15) 0.1015(6) 0.051(4) Uani 0.514(6) 1 d PD B 2
C8M1 C -0.1175(7) 1.3706(9) 0.1037(5) 0.083(4) Uani 0.514(6) 1 d PD B 2
H8M4 H -0.1973 1.3682 0.0947 0.124 Uiso 0.514(6) 1 calc PR B 2
H8M5 H -0.0858 1.4230 0.0819 0.124 Uiso 0.514(6) 1 calc PR B 2
H8M6 H -0.0993 1.4015 0.1359 0.124 Uiso 0.514(6) 1 calc PR B 2
C9M1 C -0.1511(8) 1.1594(8) 0.0832(5) 0.089(4) Uani 0.514(6) 1 d PD B 2
H9M4 H -0.2256 1.1921 0.0776 0.134 Uiso 0.514(6) 1 calc PR B 2
H9M5 H -0.1475 1.0942 0.1062 0.134 Uiso 0.514(6) 1 calc PR B 2
H9M6 H -0.1320 1.1289 0.0535 0.134 Uiso 0.514(6) 1 calc PR B 2
C2D C -0.0765(5) 0.7293(8) 0.0485(3) 0.0521(19) Uani 0.568(6) 1 d PD C 1
H2D1 H -0.0977 0.6449 0.0476 0.078 Uiso 0.568(6) 1 calc PR C 1
H2D2 H -0.0850 0.7609 0.0162 0.078 Uiso 0.568(6) 1 calc PR C 1
H2D3 H -0.1235 0.7744 0.0668 0.078 Uiso 0.568(6) 1 calc PR C 1
C3D C 0.0941(7) 0.6287(8) 0.0886(3) 0.059(2) Uani 0.568(6) 1 d PD C 1
H3D1 H 0.0451 0.5601 0.0813 0.088 Uiso 0.568(6) 1 calc PR C 1
H3D2 H 0.1152 0.6349 0.1229 0.088 Uiso 0.568(6) 1 calc PR C 1
H3D3 H 0.1598 0.6178 0.0738 0.088 Uiso 0.568(6) 1 calc PR C 1
N1D N 0.0360(5) 0.7408(5) 0.0702(2) 0.0426(14) Uani 0.568(6) 1 d PD C 1
C1D C 0.0863(7) 0.8461(7) 0.0756(3) 0.062(2) Uani 0.568(6) 1 d PD C 1
H1D H 0.1592 0.8474 0.0920 0.074 Uiso 0.568(6) 1 calc PR C 1
O1D O 0.0460(8) 0.9412(6) 0.0612(3) 0.106(3) Uani 0.568(6) 1 d PD C 1
C2D1 C -0.0629(12) 0.8165(16) 0.0285(7) 0.116(6) Uani 0.432(6) 1 d PD C 2
H2D4 H -0.0400 0.8848 0.0491 0.174 Uiso 0.432(6) 1 calc PR C 2
H2D5 H -0.1368 0.7917 0.0329 0.174 Uiso 0.432(6) 1 calc PR C 2
H2D6 H -0.0631 0.8395 -0.0045 0.174 Uiso 0.432(6) 1 calc PR C 2
C3D1 C 0.1103(12) 0.729(2) 0.0773(6) 0.117(8) Uani 0.432(6) 1 d PD C 2
H3D4 H 0.1120 0.8079 0.0920 0.176 Uiso 0.432(6) 1 calc PR C 2
H3D5 H 0.1766 0.7175 0.0629 0.176 Uiso 0.432(6) 1 calc PR C 2
H3D6 H 0.1070 0.6672 0.1014 0.176 Uiso 0.432(6) 1 calc PR C 2
N1D1 N 0.0119(9) 0.7192(10) 0.0403(5) 0.087(4) Uani 0.432(6) 1 d PD C 2
C1D1 C -0.0117(11) 0.6205(11) 0.0139(5) 0.089(4) Uani 0.432(6) 1 d PD C 2
H1D1 H -0.0713 0.6217 -0.0114 0.106 Uiso 0.432(6) 1 calc PR C 2
O1D1 O 0.0418(8) 0.5307(7) 0.0217(4) 0.095(3) Uani 0.432(6) 1 d PD . 2

loop_
_atom_site_aniso_label
_atom_site_aniso_U_11
_atom_site_aniso_U_22
_atom_site_aniso_U_33
_atom_site_aniso_U_23
_atom_site_aniso_U_13
_atom_site_aniso_U_12
Mg1 0.0165(4) 0.0062(3) 0.0116(4) -0.0004(3) 0.0035(3) -0.0001(3)
Mg2 0.0156(4) 0.0049(3) 0.0097(3) 0.0000(3) 0.0040(3) -0.0007(3)
Mg3 0.0174(4) 0.0053(3) 0.0115(4) 0.0001(3) 0.0050(3) -0.0006(3)
O1 0.0209(8) 0.0060(7) 0.0144(8) -0.0004(6) 0.0050(6) -0.0009(6)
O2 0.0148(7) 0.0099(7) 0.0114(7) 0.0012(6) 0.0042(6) 0.0007(6)
O3 0.0202(8) 0.0117(8) 0.0137(8) -0.0015(6) 0.0068(6) -0.0013(6)
O4 0.0210(8) 0.0091(7) 0.0153(8) -0.0031(6) 0.0050(6) -0.0019(6)
O5 0.0215(8) 0.0106(8) 0.0149(8) -0.0003(6) 0.0004(6) -0.0028(6)
O6 0.0252(9) 0.0113(8) 0.0129(8) 0.0037(6) 0.0001(7) -0.0028(7)
O7 0.0186(8) 0.0076(7) 0.0106(7) -0.0003(6) 0.0039(6) -0.0004(6)
O8 0.0200(8) 0.0135(8) 0.0155(8) -0.0001(6) 0.0047(6) -0.0015(7)
O9 0.0171(8) 0.0096(7) 0.0149(8) -0.0016(6) 0.0021(6) 0.0007(6)
O10 0.0223(8) 0.0060(7) 0.0141(8) -0.0013(6) 0.0022(6) 0.0017(6)
O11 0.0275(9) 0.0075(7) 0.0130(8) 0.0035(6) 0.0092(7) 0.0035(7)
O12 0.0229(9) 0.0078(7) 0.0154(8) 0.0008(6) 0.0098(7) 0.0016(6)
O1M 0.0231(9) 0.0130(8) 0.0130(8) -0.0008(6) 0.0056(7) -0.0032(7)
O2M 0.0198(9) 0.0196(9) 0.0254(9) -0.0070(7) 0.0027(7) 0.0002(7)
O3M 0.0193(9) 0.0290(10) 0.0282(10) -0.0004(8) 0.0063(8) -0.0038(8)
N1 0.0202(10) 0.0066(8) 0.0126(9) 0.0000(7) 0.0031(7) 0.0006(7)
N2 0.0205(10) 0.0064(8) 0.0144(9) 0.0003(7) 0.0062(8) -0.0002(7)
N3 0.0262(11) 0.0117(9) 0.0162(10) -0.0026(8) 0.0069(8) -0.0027(8)
N1M 0.0254(11) 0.0241(11) 0.0186(10) 0.0040(9) 0.0066(9) -0.0028(9)
C2 0.0213(11) 0.0082(10) 0.0127(10) -0.0003(8) 0.0025(9) 0.0008(9)
C3 0.0209(11) 0.0099(10) 0.0107(10) -0.0014(8) 0.0012(9) 0.0008(9)
C4 0.0226(12) 0.0084(10) 0.0118(10) -0.0028(8) 0.0034(9) 0.0005(9)
C5 0.0177(11) 0.0074(10) 0.0132(10) 0.0002(8) 0.0037(8) 0.0006(8)
C6 0.0195(11) 0.0086(10) 0.0125(10) -0.0004(8) 0.0026(8) -0.0004(8)
C7 0.0210(11) 0.0084(10) 0.0108(10) -0.0010(8) 0.0029(8) 0.0001(8)
C8 0.0164(10) 0.0067(9) 0.0074(9) 0.0000(7) 0.0008(8) 0.0021(8)
C9 0.0132(10) 0.0093(10) 0.0110(10) -0.0006(8) 0.0023(8) 0.0021(8)
C10 0.0140(10) 0.0107(10) 0.0162(10) 0.0013(8) 0.0048(8) 0.0032(8)
C11 0.0129(10) 0.0123(10) 0.0101(10) 0.0001(8) 0.0023(8) 0.0012(8)
C12 0.0144(10) 0.0107(10) 0.0126(10) -0.0006(8) 0.0032(8) 0.0004(8)
C13 0.0119(10) 0.0104(10) 0.0114(10) -0.0016(8) 0.0028(8) 0.0010(8)
C14 0.0202(11) 0.0117(10) 0.0157(11) -0.0017(9) 0.0051(9) -0.0023(9)
C15 0.0196(11) 0.0127(11) 0.0126(10) -0.0034(8) 0.0047(9) 0.0011(9)
C16 0.0185(11) 0.0067(9) 0.0113(10) 0.0017(8) 0.0062(8) 0.0002(8)
C17 0.0160(10) 0.0075(10) 0.0130(10) 0.0000(8) 0.0053(8) 0.0006(8)
C18 0.0179(11) 0.0073(10) 0.0108(10) -0.0001(8) 0.0053(8) -0.0011(8)
C19 0.0191(11) 0.0084(10) 0.0110(10) -0.0007(8) 0.0065(8) -0.0018(8)
C20 0.0158(10) 0.0061(9) 0.0122(10) -0.0016(8) 0.0043(8) -0.0017(8)
C21 0.0175(11) 0.0064(9) 0.0122(10) 0.0006(8) 0.0051(8) 0.0005(8)
C22 0.0177(11) 0.0074(10) 0.0140(10) 0.0000(8) 0.0063(8) 0.0018(8)
C1M 0.0227(12) 0.0129(11) 0.0185(11) 0.0010(9) 0.0081(9) 0.0034(9)
C2M 0.0300(14) 0.0178(12) 0.0167(12) -0.0020(10) 0.0050(10) 0.0028(11)
C3M 0.0401(19) 0.089(3) 0.0266(16) 0.0181(18) 0.0013(14) -0.033(2)
C4M 0.015(3) 0.020(3) 0.016(3) 0.000(2) 0.0027(18) 0.004(2)
N2M 0.023(3) 0.036(4) 0.020(3) -0.004(2) 0.002(2) 0.011(2)
C5M 0.042(4) 0.049(4) 0.038(4) 0.018(3) 0.014(3) 0.038(3)
C6M 0.021(4) 0.035(4) 0.038(4) -0.015(3) -0.014(3) 0.010(3)
C4M1 0.053(9) 0.057(10) 0.20(2) -0.074(13) -0.039(12) 0.023(7)
N2M1 0.034(6) 0.042(7) 0.118(14) -0.040(8) -0.024(8) 0.012(5)
C5M1 0.083(15) 0.119(18) 0.68(9) -0.19(3) -0.13(3) 0.036(13)
C6M1 0.025(8) 0.27(3) 0.160(19) -0.17(2) 0.019(9) -0.015(11)
C7M 0.023(3) 0.033(4) 0.034(3) 0.008(3) 0.007(2) 0.002(2)
N3M 0.027(4) 0.067(9) 0.041(6) -0.006(5) 0.003(3) 0.001(4)
C8M 0.029(4) 0.091(7) 0.043(4) -0.003(4) -0.007(3) 0.002(4)
C9M 0.082(8) 0.29(3) 0.047(6) 0.051(9) 0.016(6) -0.091(12)
C7M1 0.033(3) 0.030(3) 0.048(4) 0.005(3) -0.010(3) -0.002(3)
N3M1 0.031(5) 0.053(6) 0.062(11) -0.006(5) -0.020(6) -0.002(4)
C8M1 0.034(4) 0.076(7) 0.132(10) -0.050(7) -0.012(5) 0.009(4)
C9M1 0.066(6) 0.051(5) 0.131(10) 0.001(6) -0.047(6) -0.022(5)
C2D 0.023(3) 0.059(5) 0.071(5) -0.016(4) 0.000(3) 0.006(3)
C3D 0.062(5) 0.058(5) 0.060(5) -0.006(4) 0.019(4) 0.005(4)
N1D 0.030(3) 0.052(4) 0.043(3) -0.003(3) -0.001(3) -0.004(3)
C1D 0.060(5) 0.049(4) 0.072(5) -0.010(4) -0.001(4) -0.007(4)
O1D 0.136(7) 0.061(4) 0.122(7) -0.005(4) 0.020(5) -0.008(4)
C2D1 0.065(9) 0.135(16) 0.143(16) 0.011(13) 0.002(9) 0.036(10)
C3D1 0.058(9) 0.19(2) 0.105(13) -0.037(14) 0.009(8) 0.026(12)
N1D1 0.068(8) 0.075(8) 0.118(11) -0.023(8) 0.020(7) -0.004(6)
C1D1 0.077(9) 0.074(9) 0.106(11) 0.002(8) -0.014(8) -0.009(7)
O1D1 0.091(7) 0.046(5) 0.140(9) 0.025(5) -0.003(6) 0.011(4)

loop_
_atom_type_symbol
_atom_type_description
_atom_type_scat_dispersion_real
_atom_type_scat_dispersion_imag
_atom_type_scat_source
C C 0.0015 0.0009 'International Tables Vol C Tables 4.2.6.8 and 6.1.1.4'
H H 0.0000 0.0000 'International Tables Vol C Tables 4.2.6.8 and 6.1.1.4'
N N 0.0030 0.0019 'International Tables Vol C Tables 4.2.6.8 and 6.1.1.4'
O O 0.0056 0.0036 'International Tables Vol C Tables 4.2.6.8 and 6.1.1.4'
Mg Mg 0.0150 0.0120 'International Tables Vol C Tables 4.2.6.8 and 6.1.1.4'

loop_
_geom_angle_atom_site_label_1
_geom_angle_atom_site_label_2
_geom_angle_atom_site_label_3
_geom_angle
_geom_angle_site_symmetry_1
_geom_angle_site_symmetry_3
O6 Mg1 O4 102.36(7) . .
O6 Mg1 O1M 171.79(8) . .
O4 Mg1 O1M 85.85(7) . .
O6 Mg1 O2 90.91(7) . .
O4 Mg1 O2 93.92(7) . .
O1M Mg1 O2 88.26(7) . .
O6 Mg1 O2M 87.73(8) . .
O4 Mg1 O2M 86.23(7) . .
O1M Mg1 O2M 93.11(8) . .
O2 Mg1 O2M 178.63(8) . .
O6 Mg1 N1 86.82(7) . .
O4 Mg1 N1 169.22(8) . .
O1M Mg1 N1 85.03(7) . .
O2 Mg1 N1 91.55(7) . .
O2M Mg1 N1 88.52(8) . .
O6 Mg1 C1M 161.54(8) . .
O4 Mg1 C1M 71.03(7) . .
O1M Mg1 C1M 22.75(7) . .
O2 Mg1 C1M 72.78(7) . .
O2M Mg1 C1M 108.54(8) . .
N1 Mg1 C1M 101.87(7) . .
O1 Mg2 O3 95.86(7) . .
O1 Mg2 O12 90.21(7) . 2_545
O3 Mg2 O12 169.32(8) . 2_545
O1 Mg2 O5 93.09(7) . .
O3 Mg2 O5 101.58(7) . .
O12 Mg2 O5 86.81(7) 2_545 .
O1 Mg2 O10 174.43(8) . 1_545
O3 Mg2 O10 83.43(7) . 1_545
O12 Mg2 O10 91.36(7) 2_545 1_545
O5 Mg2 O10 81.67(7) . 1_545
O1 Mg2 O7 90.21(7) . 3_665
O3 Mg2 O7 87.12(7) . 3_665
O12 Mg2 O7 84.07(7) 2_545 3_665
O5 Mg2 O7 170.32(7) . 3_665
O10 Mg2 O7 95.27(7) 1_545 3_665
O1 Mg2 Mg3 120.55(6) . 1_545
O3 Mg2 Mg3 101.48(5) . 1_545
O12 Mg2 Mg3 67.85(5) 2_545 1_545
O5 Mg2 Mg3 136.44(6) . 1_545
O10 Mg2 Mg3 64.94(5) 1_545 1_545
O7 Mg2 Mg3 35.75(4) 3_665 1_545
O11 Mg3 O9 102.22(8) 2 .
O11 Mg3 O3M 88.95(8) 2 .
O9 Mg3 O3M 165.09(8) . .
O11 Mg3 O8 156.36(8) 2 3_675
O9 Mg3 O8 86.31(7) . 3_675
O3M Mg3 O8 87.23(8) . 3_675
O11 Mg3 O7 96.87(7) 2 3_675
O9 Mg3 O7 86.96(7) . 3_675
O3M Mg3 O7 101.63(8) . 3_675
O8 Mg3 O7 61.21(6) 3_675 3_675
O11 Mg3 N2 91.44(7) 2 .
O9 Mg3 N2 80.31(7) . .
O3M Mg3 N2 89.67(8) . .
O8 Mg3 N2 111.85(7) 3_675 .
O7 Mg3 N2 166.04(8) 3_675 .
O11 Mg3 C10 127.58(8) 2 3_675
O9 Mg3 C10 84.30(7) . 3_675
O3M Mg3 C10 96.78(8) . 3_675
O8 Mg3 C10 30.40(7) 3_675 3_675
O7 Mg3 C10 30.91(7) 3_675 3_675
N2 Mg3 C10 140.38(8) . 3_675
O11 Mg3 Mg2 70.45(5) 2 1_565
O9 Mg3 Mg2 69.94(5) . 1_565
O3M Mg3 Mg2 123.81(6) . 1_565
O8 Mg3 Mg2 92.52(5) 3_675 1_565
O7 Mg3 Mg2 36.15(4) 3_675 1_565
N2 Mg3 Mg2 140.14(6) . 1_565
C10 Mg3 Mg2 63.27(6) 3_675 1_565
C8 O1 Mg2 145.95(16) . .
C8 O2 Mg1 129.19(14) . .
C9 O3 Mg2 146.14(15) . .
C9 O4 Mg1 144.70(15) . .
C7 O5 Mg2 136.07(15) . .
C7 O6 Mg1 146.35(16) . .
C10 O7 Mg3 87.57(13) . 3_675
C10 O7 Mg2 140.80(15) . 3_665
Mg3 O7 Mg2 108.09(7) 3_675 3_665
C10 O8 Mg3 90.11(14) . 3_675
C16 O9 Mg3 124.37(15) . .
C16 O10 Mg2 129.73(15) . 1_565
C17 O11 Mg3 130.53(15) . 2_545
C17 O12 Mg2 131.19(15) . 2
C1M O1M Mg1 116.83(16) . .
C4M1 O2M C4M 26.5(16) . .
C4M1 O2M Mg1 125.4(8) . .
C4M O2M Mg1 115.6(4) . .
C7M O3M C7M1 49.1(4) . .
C7M O3M Mg3 129.9(3) . .
C7M1 O3M Mg3 134.1(4) . .
C6 N1 C2 117.43(19) . .
C6 N1 Mg1 116.00(15) . .
C2 N1 Mg1 126.23(15) . .
C22 N2 C19 117.27(19) . .
C22 N2 Mg3 119.08(15) . .
C19 N2 Mg3 120.25(15) . .
C15 N3 C14 117.2(2) . .
C1M N1M C2M 120.9(2) . .
C1M N1M C3M 121.5(2) . .
C2M N1M C3M 117.6(2) . .
N1 C2 C3 123.0(2) . .
N1 C2 H2 118.5 . .
C3 C2 H2 118.5 . .
C4 C3 C2 118.4(2) . .
C4 C3 C7 120.6(2) . 2_655
C2 C3 C7 120.8(2) . 2_655
C3 C4 C5 119.3(2) . .
C3 C4 H4 120.4 . .
C5 C4 H4 120.4 . .
C6 C5 C4 118.1(2) . .
C6 C5 C16 120.8(2) . .
C4 C5 C16 121.0(2) . .
N1 C6 C5 123.8(2) . .
N1 C6 H6 118.1 . .
C5 C6 H6 118.1 . .
O5 C7 O6 126.8(2) . .
O5 C7 C3 117.1(2) . 2_645
O6 C7 C3 116.1(2) . 2_645
O1 C8 O2 126.9(2) . .
O1 C8 C20 115.77(19) . .
O2 C8 C20 117.29(19) . .
O3 C9 O4 127.2(2) . .
O3 C9 C13 116.45(19) . .
O4 C9 C13 116.36(19) . .
O8 C10 O7 120.7(2) . .
O8 C10 C11 119.4(2) . .
O7 C10 C11 119.9(2) . .
O8 C10 Mg3 59.49(12) . 3_675
O7 C10 Mg3 61.52(11) . 3_675
C11 C10 Mg3 174.35(16) . 3_675
C12 C11 C15 118.4(2) . .
C12 C11 C10 119.8(2) . .
C15 C11 C10 121.8(2) . .
C13 C12 C11 119.4(2) . .
C13 C12 H12 120.3 . .
C11 C12 H12 120.3 . .
C12 C13 C14 117.5(2) . .
C12 C13 C9 121.7(2) . .
C14 C13 C9 120.8(2) . .
N3 C14 C13 124.1(2) . .
N3 C14 H14 118.0 . .
C13 C14 H14 118.0 . .
N3 C15 C11 123.3(2) . .
N3 C15 H15 118.3 . .
C11 C15 H15 118.3 . .
O10 C16 O9 126.0(2) . .
O10 C16 C5 117.7(2) . .
O9 C16 C5 116.34(19) . .
O12 C17 O11 126.9(2) . .
O12 C17 C18 116.58(19) . .
O11 C17 C18 116.53(19) . .
C21 C18 C22 118.9(2) . .
C21 C18 C17 122.20(19) . .
C22 C18 C17 118.87(19) . .
N2 C19 C20 123.6(2) . .
N2 C19 H19 118.2 . .
C20 C19 H19 118.2 . .
C19 C20 C21 118.6(2) . .
C19 C20 C8 120.84(19) . .
C21 C20 C8 120.45(19) . .
C20 C21 C18 118.5(2) . .
C20 C21 H21 120.7 . .
C18 C21 H21 120.7 . .
N2 C22 C18 123.0(2) . .
N2 C22 H22 118.5 . .
C18 C22 H22 118.5 . .
O1M C1M N1M 124.9(2) . .
O1M C1M Mg1 40.42(11) . .
N1M C1M Mg1 163.19(19) . .
O1M C1M H1M 121.4(17) . .
N1M C1M H1M 113.7(17) . .
Mg1 C1M H1M 81.8(16) . .
N1M C2M H2A 121.1(17) . .
N1M C2M H2B 108(2) . .
H2A C2M H2B 112(3) . .
N1M C2M H2C 106.7(18) . .
H2A C2M H2C 97(2) . .
H2B C2M H2C 111(3) . .
N1M C3M H3A 106(3) . .
N1M C3M H3B 114(3) . .
H3A C3M H3B 107(4) . .
N1M C3M H3C 113(3) . .
H3A C3M H3C 108(4) . .
H3B C3M H3C 109(4) . .
O2M C4M N2M 124.3(7) . .
O2M C4M H4M 117.9 . .
N2M C4M H4M 117.9 . .
C4M N2M C6M 123.7(8) . .
C4M N2M C5M 121.2(8) . .
C6M N2M C5M 114.9(7) . .
N2M C5M H5M1 109.5 . .
N2M C5M H5M2 109.5 . .
H5M1 C5M H5M2 109.5 . .
N2M C5M H5M3 109.5 . .
H5M1 C5M H5M3 109.5 . .
H5M2 C5M H5M3 109.5 . .
N2M C6M H6M1 109.5 . .
N2M C6M H6M2 109.5 . .
H6M1 C6M H6M2 109.5 . .
N2M C6M H6M3 109.5 . .
H6M1 C6M H6M3 109.5 . .
H6M2 C6M H6M3 109.5 . .
O2M C4M1 N2M1 128.7(14) . .
O2M C4M1 H4M1 115.6 . .
N2M1 C4M1 H4M1 115.6 . .
C4M1 N2M1 C6M1 116.6(14) . .
C4M1 N2M1 C5M1 125.1(14) . .
C6M1 N2M1 C5M1 117.4(13) . .
N2M1 C5M1 H5M4 109.5 . .
N2M1 C5M1 H5M5 109.5 . .
H5M4 C5M1 H5M5 109.5 . .
N2M1 C5M1 H5M6 109.5 . .
H5M4 C5M1 H5M6 109.5 . .
H5M5 C5M1 H5M6 109.5 . .
N2M1 C6M1 H6M4 109.5 . .
N2M1 C6M1 H6M5 109.5 . .
H6M4 C6M1 H6M5 109.5 . .
N2M1 C6M1 H6M6 109.5 . .
H6M4 C6M1 H6M6 109.5 . .
H6M5 C6M1 H6M6 109.5 . .
O3M C7M N3M 126.7(8) . .
O3M C7M H7M 116.7 . .
N3M C7M H7M 116.7 . .
C7M N3M C8M 119.7(10) . .
C7M N3M C9M 121.9(13) . .
C8M N3M C9M 118.2(10) . .
N3M C8M H8M1 109.5 . .
N3M C8M H8M2 109.5 . .
H8M1 C8M H8M2 109.5 . .
N3M C8M H8M3 109.5 . .
H8M1 C8M H8M3 109.5 . .
H8M2 C8M H8M3 109.5 . .
N3M C9M H9M1 109.5 . .
N3M C9M H9M2 109.5 . .
H9M1 C9M H9M2 109.5 . .
N3M C9M H9M3 109.5 . .
H9M1 C9M H9M3 109.5 . .
H9M2 C9M H9M3 109.5 . .
O3M C7M1 N3M1 128.7(10) . .
O3M C7M1 H7M1 115.7 . .
N3M1 C7M1 H7M1 115.7 . .
C7M1 N3M1 C8M1 121.8(12) . .
C7M1 N3M1 C9M1 121.4(13) . .
C8M1 N3M1 C9M1 116.8(8) . .
N3M1 C8M1 H8M4 109.5 . .
N3M1 C8M1 H8M5 109.5 . .
H8M4 C8M1 H8M5 109.5 . .
N3M1 C8M1 H8M6 109.5 . .
H8M4 C8M1 H8M6 109.5 . .
H8M5 C8M1 H8M6 109.5 . .
N3M1 C9M1 H9M4 109.5 . .
N3M1 C9M1 H9M5 109.5 . .
H9M4 C9M1 H9M5 109.5 . .
N3M1 C9M1 H9M6 109.5 . .
H9M4 C9M1 H9M6 109.5 . .
H9M5 C9M1 H9M6 109.5 . .
N1D C2D H2D1 109.5 . .
N1D C2D H2D2 109.5 . .
H2D1 C2D H2D2 109.5 . .
N1D C2D H2D3 109.5 . .
H2D1 C2D H2D3 109.5 . .
H2D2 C2D H2D3 109.5 . .
N1D C3D H3D1 109.5 . .
N1D C3D H3D2 109.5 . .
H3D1 C3D H3D2 109.5 . .
N1D C3D H3D3 109.5 . .
H3D1 C3D H3D3 109.5 . .
H3D2 C3D H3D3 109.5 . .
C1D N1D C2D 122.1(7) . .
C1D N1D C3D 120.7(7) . .
C2D N1D C3D 117.1(7) . .
O1D C1D N1D 125.1(8) . .
O1D C1D H1D 117.4 . .
N1D C1D H1D 117.4 . .
N1D1 C2D1 H2D4 109.5 . .
N1D1 C2D1 H2D5 109.5 . .
H2D4 C2D1 H2D5 109.5 . .
N1D1 C2D1 H2D6 109.5 . .
H2D4 C2D1 H2D6 109.5 . .
H2D5 C2D1 H2D6 109.5 . .
N1D1 C3D1 H3D4 109.5 . .
N1D1 C3D1 H3D5 109.5 . .
H3D4 C3D1 H3D5 109.5 . .
N1D1 C3D1 H3D6 109.5 . .
H3D4 C3D1 H3D6 109.5 . .
H3D5 C3D1 H3D6 109.5 . .
C1D1 N1D1 C2D1 114.4(13) . .
C1D1 N1D1 C3D1 122.9(12) . .
C2D1 N1D1 C3D1 122.6(13) . .
O1D1 C1D1 N1D1 120.9(12) . .
O1D1 C1D1 H1D1 119.5 . .
N1D1 C1D1 H1D1 119.5 . .
C1D1 O1D1 O1D1 86.8(9) . 3_565

loop_
_geom_bond_atom_site_label_1
_geom_bond_atom_site_label_2
_geom_bond_distance
_geom_bond_site_symmetry_2
Mg1 O6 2.0064(18) .
Mg1 O4 2.0482(17) .
Mg1 O1M 2.0703(18) .
Mg1 O2 2.0896(18) .
Mg1 O2M 2.120(2) .
Mg1 N1 2.254(2) .
Mg1 C1M 2.849(3) .
Mg2 O1 2.0276(17) .
Mg2 O3 2.0381(17) .
Mg2 O12 2.0419(17) 2_545
Mg2 O5 2.0447(18) .
Mg2 O10 2.0738(17) 1_545
Mg2 O7 2.2057(17) 3_665
Mg2 Mg3 3.5539(11) 1_545
Mg3 O11 2.0036(17) 2
Mg3 O9 2.0387(18) .
Mg3 O3M 2.050(2) .
Mg3 O8 2.1394(18) 3_675
Mg3 O7 2.1846(17) 3_675
Mg3 N2 2.237(2) .
Mg3 C10 2.483(2) 3_675
Mg3 Mg2 3.5539(11) 1_565
O1 C8 1.250(3) .
O2 C8 1.257(3) .
O3 C9 1.247(3) .
O4 C9 1.253(3) .
O5 C7 1.241(3) .
O6 C7 1.252(3) .
O7 C10 1.277(3) .
O7 Mg3 2.1846(17) 3_675
O7 Mg2 2.2057(17) 3_665
O8 C10 1.257(3) .
O8 Mg3 2.1394(18) 3_675
O9 C16 1.260(3) .
O10 C16 1.243(3) .
O10 Mg2 2.0738(17) 1_565
O11 C17 1.261(3) .
O11 Mg3 2.0036(17) 2_545
O12 C17 1.242(3) .
O12 Mg2 2.0419(17) 2
O1M C1M 1.235(3) .
O2M C4M1 1.199(15) .
O2M C4M 1.254(8) .
O3M C7M 1.155(6) .
O3M C7M1 1.228(7) .
N1 C6 1.342(3) .
N1 C2 1.344(3) .
N2 C22 1.339(3) .
N2 C19 1.349(3) .
N3 C15 1.335(3) .
N3 C14 1.340(3) .
N1M C1M 1.325(3) .
N1M C2M 1.445(3) .
N1M C3M 1.451(4) .
C2 C3 1.398(3) .
C2 H2 0.9500 .
C3 C4 1.387(3) .
C3 C7 1.508(3) 2_655
C4 C5 1.391(3) .
C4 H4 0.9500 .
C5 C6 1.388(3) .
C5 C16 1.503(3) .
C6 H6 0.9500 .
C7 C3 1.508(3) 2_645
C8 C20 1.510(3) .
C9 C13 1.512(3) .
C10 C11 1.507(3) .
C10 Mg3 2.483(2) 3_675
C11 C12 1.389(3) .
C11 C15 1.390(3) .
C12 C13 1.387(3) .
C12 H12 0.9500 .
C13 C14 1.393(3) .
C14 H14 0.9500 .
C15 H15 0.9500 .
C17 C18 1.508(3) .
C18 C21 1.391(3) .
C18 C22 1.391(3) .
C19 C20 1.383(3) .
C19 H19 0.9500 .
C20 C21 1.388(3) .
C21 H21 0.9500 .
C22 H22 0.9500 .
C1M H1M 1.05(3) .
C2M H2A 1.13(3) .
C2M H2B 0.99(3) .
C2M H2C 1.08(3) .
C3M H3A 0.974(19) .
C3M H3B 1.05(5) .
C3M H3C 1.11(5) .
C4M N2M 1.319(8) .
C4M H4M 0.9500 .
N2M C6M 1.423(9) .
N2M C5M 1.463(10) .
C5M H5M1 0.9800 .
C5M H5M2 0.9800 .
C5M H5M3 0.9800 .
C6M H6M1 0.9800 .
C6M H6M2 0.9800 .
C6M H6M3 0.9800 .
C4M1 N2M1 1.315(12) .
C4M1 H4M1 0.9500 .
N2M1 C6M1 1.436(13) .
N2M1 C5M1 1.469(14) .
C5M1 H5M4 0.9800 .
C5M1 H5M5 0.9800 .
C5M1 H5M6 0.9800 .
C6M1 H6M4 0.9800 .
C6M1 H6M5 0.9800 .
C6M1 H6M6 0.9800 .
C7M N3M 1.329(11) .
C7M H7M 0.9500 .
N3M C8M 1.436(15) .
N3M C9M 1.450(12) .
C8M H8M1 0.9800 .
C8M H8M2 0.9800 .
C8M H8M3 0.9800 .
C9M H9M1 0.9800 .
C9M H9M2 0.9800 .
C9M H9M3 0.9800 .
C7M1 N3M1 1.317(10) .
C7M1 H7M1 0.9500 .
N3M1 C8M1 1.423(17) .
N3M1 C9M1 1.461(15) .
C8M1 H8M4 0.9800 .
C8M1 H8M5 0.9800 .
C8M1 H8M6 0.9800 .
C9M1 H9M4 0.9800 .
C9M1 H9M5 0.9800 .
C9M1 H9M6 0.9800 .
C2D N1D 1.439(8) .
C2D H2D1 0.9800 .
C2D H2D2 0.9800 .
C2D H2D3 0.9800 .
C3D N1D 1.500(10) .
C3D H3D1 0.9800 .
C3D H3D2 0.9800 .
C3D H3D3 0.9800 .
N1D C1D 1.331(9) .
C1D O1D 1.220(10) .
C1D H1D 0.9500 .
C2D1 N1D1 1.435(14) .
C2D1 H2D4 0.9800 .
C2D1 H2D5 0.9800 .
C2D1 H2D6 0.9800 .
C3D1 N1D1 1.488(14) .
C3D1 H3D4 0.9800 .
C3D1 H3D5 0.9800 .
C3D1 H3D6 0.9800 .
N1D1 C1D1 1.346(14) .
C1D1 O1D1 1.205(12) .
C1D1 H1D1 0.9500 .
O1D1 O1D1 1.64(2) 3_565
